data_1521915
loop_
_publ_author_name
'Shantz, D.F.'
'Burton, A.'
'Lobo, R.F.'

_publ_section_title
;
 Synthesis, structure solution, and characterization of the
 aluminosilicate MCM-61: the first aluminosilicate clathrate with
 18-membered rings
;
_journal_name_full 'Microporous and Mesoporous Materials'
_journal_page_first 61
_journal_page_last 73
_journal_volume 31
_journal_year 1999
_chemical_formula_sum 'C36 H72 Al6.3 K6.066 O198 Si83.7'
_chemical_name_systematic '(K6.066 (Al6.3 Si83.7 O180)) ((C H2)12 O6)3'
_space_group_IT_number 166
_symmetry_space_group_name_Hall '-R 3 2"'
_symmetry_space_group_name_H-M 'R -3 m :H'
_cell_angle_alpha 90
_cell_angle_beta 90
_cell_angle_gamma 120
_cell_formula_units_Z 1
_cell_length_a 17.22699
_cell_length_b 17.22699
_cell_length_c 19.3064
_cell_volume 4961.931
_citation_journal_id_ASTM MIMMFJ
_cod_data_source_file Shantz_MIMMFJ_1999_475.cif
_cod_data_source_block C36H72Al6.3K6.066O198Si83.7
_cod_database_code 1521915

loop_
_symmetry_equiv_pos_as_xyz
x,y,z
-y,x-y,z
-x+y,-x,z
y,x,-z
-x,-x+y,-z
x-y,-y,-z
-x,-y,-z
y,-x+y,-z
x-y,x,-z
-y,-x,z
x,x-y,z
-x+y,y,z
x+2/3,y+1/3,z+1/3
-y+2/3,x-y+1/3,z+1/3
-x+y+2/3,-x+1/3,z+1/3
y+2/3,x+1/3,-z+1/3
-x+2/3,-x+y+1/3,-z+1/3
x-y+2/3,-y+1/3,-z+1/3
-x+2/3,-y+1/3,-z+1/3
y+2/3,-x+y+1/3,-z+1/3
x-y+2/3,x+1/3,-z+1/3
-y+2/3,-x+1/3,z+1/3
x+2/3,x-y+1/3,z+1/3
-x+y+2/3,y+1/3,z+1/3
x+1/3,y+2/3,z+2/3
-y+1/3,x-y+2/3,z+2/3
-x+y+1/3,-x+2/3,z+2/3
y+1/3,x+2/3,-z+2/3
-x+1/3,-x+y+2/3,-z+2/3
x-y+1/3,-y+2/3,-z+2/3
-x+1/3,-y+2/3,-z+2/3
y+1/3,-x+y+2/3,-z+2/3
x-y+1/3,x+2/3,-z+2/3
-y+1/3,-x+2/3,z+2/3
x+1/3,x-y+2/3,z+2/3
-x+y+1/3,y+2/3,z+2/3

loop_
_atom_site_label
_atom_site_type_symbol
_atom_site_fract_x
_atom_site_fract_y
_atom_site_fract_z
_atom_site_occupancy
_atom_site_U_iso_or_equiv
H1 H 0.4654 -0.0692 0.1486 1 0.0
Al1 Al+3 -0.0002 0.1797 0.2725 0.07 0.0
C1 C 0.5504 0.7306 0.1662 1 0.0
O1 O-2 0.093 0.186 0.295 1 0.0
K3 K+1 0.3333 0.6667 0.2829 0.167 0.0
O5 O-2 0.0755 0.151 0.1005 1 0.0
Al3 Al+3 0 0.3073 0 0.07 0.0
O2 O-2 0.9213 0.0787 0.2889 1 0.0
K2 K+1 0 0 0.0057 0.344 0.0
Al2 Al+3 0.0002 0.1795 0.1129 0.07 0.0
Si1 Si+4 -0.0002 0.1797 0.2725 0.93 0.0
K1 K+1 0.3333 0.6667 0.2355 0.5 0.0
O7 O-2 0.9044 0.0956 0.09 1 0.0
O8 O 0.4802 0.6662 0.1231 0.5 0.0
O6 O-2 0.0205 0.0205 0.2647 1 0.0
Si3 Si+4 0 0.3073 0 0.93 0.0
O3 O-2 0.9845 0.2469 0.32 1 0.0
O4 O-2 -0.0012 0.2058 0.1927 1 0.0
Si2 Si+4 0.0002 0.1795 0.1129 0.93 0.0
